data_8105745
loop_
_publ_author_name
'Zhang, Jingxiao'
'Zhao, Xiaoxiao'
'Cai, Chenyu'

_publ_section_title
;
 The crystal structure of N-cyclohexyl-3-hydroxy-4-methoxybenzamide,
 C14H19NO3
;
_journal_issue 4
_journal_name_full 'Zeitschrift f\"ur Kristallographie - New Crystal Structures'
_journal_page_first 543
_journal_page_last 545
_journal_paper_doi 10.1515/ncrs-2022-0066
_journal_volume 237
_journal_year 2022
_chemical_formula_moiety 'C14 H19 N O3'
_chemical_formula_sum 'C14 H19 N O3'
_chemical_formula_weight 249.30
_space_group_crystal_system monoclinic
_space_group_IT_number 9
_space_group_name_Hall 'C -2yc'
_space_group_name_H-M_alt 'C 1 c 1'
_atom_sites_solution_hydrogens geom
_cell_angle_alpha 90
_cell_angle_beta 109.3980(10)
_cell_angle_gamma 90
_cell_formula_units_Z 4
_cell_length_a 11.1235(5)
_cell_length_b 15.3724(5)
_cell_length_c 8.1110(3)
_cell_measurement_reflns_used 3565
_cell_measurement_temperature 170
_cell_measurement_theta_max 26.369
_cell_measurement_theta_min 3.884
_cell_volume 1308.21(9)
_computing_cell_refinement 'SAINT V8.40A (?, 2016) [1]'
_computing_data_reduction 'SAINT V8.40A (?, 2016) [1]'
_computing_molecular_graphics 'Olex2 1.5 (Dolomanov et al., 2009) [2]'
_computing_publication_material 'Olex2 1.5 (Dolomanov et al., 2009) [2]'
_computing_structure_refinement 'SHELXL 2019/2 (Sheldrick, 2015) [3]'
_computing_structure_solution 'SHELXT 2014/5 (Sheldrick, 2014) [4]'
_diffrn_ambient_temperature 170.00
_diffrn_measured_fraction_theta_full 0.982
_diffrn_measured_fraction_theta_max 0.982
_diffrn_measurement_device_type 'D8 VENTURE '
_diffrn_measurement_method '\f and \w scans'
_diffrn_radiation_type MoK\a
_diffrn_radiation_wavelength 0.71073
_diffrn_reflns_av_R_equivalents 0.0301
_diffrn_reflns_av_unetI/netI 0.0355
_diffrn_reflns_Laue_measured_fraction_full 0.982
_diffrn_reflns_Laue_measured_fraction_max 0.982
_diffrn_reflns_limit_h_max 13
_diffrn_reflns_limit_h_min -11
_diffrn_reflns_limit_k_max 18
_diffrn_reflns_limit_k_min -19
_diffrn_reflns_limit_l_max 10
_diffrn_reflns_limit_l_min -10
_diffrn_reflns_number 5397
_diffrn_reflns_point_group_measured_fraction_full 0.840
_diffrn_reflns_point_group_measured_fraction_max 0.822
_diffrn_reflns_theta_full 25.242
_diffrn_reflns_theta_max 26.387
_diffrn_reflns_theta_min 3.884
_exptl_absorpt_coefficient_mu 0.089
_exptl_absorpt_correction_T_max 0.7454
_exptl_absorpt_correction_T_min 0.6426
_exptl_absorpt_correction_type multi-scan
_exptl_absorpt_process_details
'SADABS-2016/2 (Bruker,2016/2) was used for absorption correction. wR2(int) was 0.1125 before and 0.0502 after correction. The Ratio of minimum to maximum transmission is 0.8621. The \l/2 correction factor is Not present.'
_exptl_crystal_colour colourless
_exptl_crystal_colour_primary colourless
_exptl_crystal_density_diffrn 1.266
_exptl_crystal_description block
_exptl_crystal_F_000 536
_exptl_crystal_size_max 0.19
_exptl_crystal_size_mid 0.12
_exptl_crystal_size_min 0.08
_refine_diff_density_max 0.155
_refine_diff_density_min -0.118
_refine_diff_density_rms 0.027
_refine_ls_abs_structure_details
;
 Refined as an inversion twin.
;
_refine_ls_abs_structure_Flack -0.2(12)
_refine_ls_extinction_coef .
_refine_ls_extinction_method none
_refine_ls_goodness_of_fit_ref 1.055
_refine_ls_hydrogen_treatment constr
_refine_ls_matrix_type full
_refine_ls_number_parameters 166
_refine_ls_number_reflns 2183
_refine_ls_number_restraints 2
_refine_ls_restrained_S_all 1.055
_refine_ls_R_factor_all 0.0334
_refine_ls_R_factor_gt 0.0300
_refine_ls_shift/su_max 0.000
_refine_ls_shift/su_mean 0.000
_refine_ls_structure_factor_coef Fsqd
_refine_ls_weighting_details 'w=1/[\s^2^(Fo^2^)+(0.0251P)^2^+0.3893P] where P=(Fo^2^+2Fc^2^)/3'
_refine_ls_weighting_scheme calc
_refine_ls_wR_factor_gt 0.0676
_refine_ls_wR_factor_ref 0.0703
_reflns_Friedel_coverage 0.669
_reflns_Friedel_fraction_full 0.697
_reflns_Friedel_fraction_max 0.661
_reflns_number_gt 2059
_reflns_number_total 2183
_reflns_threshold_expression 'I > 2\s(I)'
_cod_data_source_file suppl_j_ncrs-2022-0066_suppl.cif
_cod_data_source_block mo
_cod_database_code 8105745
_shelx_space_group_comment
;
The symmetry employed for this shelxl refinement is uniquely defined
by the following loop, which should always be used as a source of
symmetry information in preference to the above space-group names.
They are only intended as comments.
;
_shelx_estimated_absorpt_t_max 0.993
_shelx_estimated_absorpt_t_min 0.983
_olex2_refinement_description
;
1. Twinned data refinement
 Scales: 1.2(12)
 -0.2(12)
2. Fixed Uiso
 At 1.2 times of:
  All C(H) groups, All C(H,H) groups, All N(H) groups
 At 1.5 times of:
  All C(H,H,H) groups, All O(H) groups
3.a Ternary CH refined with riding coordinates:
 C6(H6)
3.b Secondary CH2 refined with riding coordinates:
 C1(H1A,H1B), C2(H2A,H2B), C3(H3A,H3B), C4(H4A,H4B), C5(H5A,H5B)
3.c Aromatic/amide H refined with riding coordinates:
 C9(H9), C12(H12), C13(H13), N1(H1)
3.d Idealised Me refined as rotating group:
 C14(H14A,H14B,H14C)
3.e Idealised tetrahedral OH refined as rotating group:
 O2(H2)
;
_olex2_submission_special_instructions 'No special instructions were received'

loop_
_space_group_symop_operation_xyz
'x, y, z'
'x, -y, z+1/2'
'x+1/2, y+1/2, z'
'x+1/2, -y+1/2, z+1/2'

loop_
_atom_site_label
_atom_site_type_symbol
_atom_site_fract_x
_atom_site_fract_y
_atom_site_fract_z
_atom_site_U_iso_or_equiv
_atom_site_adp_type
_atom_site_occupancy
_atom_site_site_symmetry_order
_atom_site_calc_flag
_atom_site_refinement_flags_posn
_atom_site_refinement_flags_adp
_atom_site_refinement_flags_occupancy
_atom_site_disorder_assembly
_atom_site_disorder_group
C1 C 0.8289(2) 0.54322(15) 0.8073(3) 0.0300(5) Uani 1 1 d . . . . .
H1A H 0.829744 0.563750 0.691953 0.036 Uiso 1 1 calc R U . . .
H1B H 0.836374 0.479027 0.809599 0.036 Uiso 1 1 calc R U . . .
C2 C 0.9426(2) 0.58201(15) 0.9510(3) 0.0342(5) Uani 1 1 d . . . . .
H2A H 0.947738 0.556171 1.064961 0.041 Uiso 1 1 calc R U . . .
H2B H 1.022184 0.567471 0.927759 0.041 Uiso 1 1 calc R U . . .
C3 C 0.9306(2) 0.67980(16) 0.9600(3) 0.0406(6) Uani 1 1 d . . . . .
H3A H 0.936580 0.706160 0.851639 0.049 Uiso 1 1 calc R U . . .
H3B H 1.001976 0.702560 1.059705 0.049 Uiso 1 1 calc R U . . .
C4 C 0.8050(3) 0.70588(16) 0.9818(3) 0.0446(7) Uani 1 1 d . . . . .
H4A H 0.797911 0.770094 0.979177 0.054 Uiso 1 1 calc R U . . .
H4B H 0.803547 0.685583 1.096951 0.054 Uiso 1 1 calc R U . . .
C5 C 0.6912(2) 0.66731(16) 0.8376(3) 0.0363(5) Uani 1 1 d . . . . .
H5A H 0.611450 0.682380 0.860001 0.044 Uiso 1 1 calc R U . . .
H5B H 0.686784 0.692608 0.723536 0.044 Uiso 1 1 calc R U . . .
C6 C 0.7030(2) 0.56904(14) 0.8306(2) 0.0264(5) Uani 1 1 d . . . . .
H6 H 0.702083 0.544733 0.944565 0.032 Uiso 1 1 calc R U . . .
C7 C 0.5438(2) 0.45542(14) 0.7058(2) 0.0244(4) Uani 1 1 d . . . . .
C8 C 0.4313(2) 0.42465(14) 0.5572(2) 0.0250(5) Uani 1 1 d . . . . .
C9 C 0.3970(2) 0.33760(15) 0.5611(3) 0.0297(5) Uani 1 1 d . . . . .
H9 H 0.445840 0.301741 0.654755 0.036 Uiso 1 1 calc R U . . .
C10 C 0.2946(2) 0.30240(14) 0.4333(3) 0.0292(5) Uani 1 1 d . . . . .
C11 C 0.2232(2) 0.35452(15) 0.2931(2) 0.0268(5) Uani 1 1 d . . . . .
C12 C 0.2550(2) 0.44134(14) 0.2892(2) 0.0289(5) Uani 1 1 d . . . . .
H12 H 0.205877 0.477203 0.195750 0.035 Uiso 1 1 calc R U . . .
C13 C 0.3583(2) 0.47678(14) 0.4209(2) 0.0273(5) Uani 1 1 d . . . . .
H13 H 0.378812 0.536592 0.417306 0.033 Uiso 1 1 calc R U . . .
C14 C 0.0574(2) 0.35981(16) 0.0171(3) 0.0389(6) Uani 1 1 d . . . . .
H14A H -0.002209 0.320728 -0.066351 0.058 Uiso 1 1 calc R U . . .
H14B H 0.117680 0.383832 -0.035700 0.058 Uiso 1 1 calc R U . . .
H14C H 0.009878 0.407350 0.047473 0.058 Uiso 1 1 calc R U . . .
N1 N 0.59438(17) 0.53236(12) 0.6914(2) 0.0275(4) Uani 1 1 d . . . . .
H1 H 0.561283 0.562353 0.594380 0.033 Uiso 1 1 calc R U . . .
O1 O 0.58582(15) 0.40977(10) 0.83943(17) 0.0294(4) Uani 1 1 d . . . . .
O2 O 0.26862(16) 0.21647(11) 0.4463(2) 0.0422(5) Uani 1 1 d . . . . .
H2 H 0.200688 0.203312 0.366500 0.063 Uiso 1 1 calc R U . . .
O3 O 0.12553(14) 0.31251(10) 0.17128(18) 0.0322(4) Uani 1 1 d . . . . .

loop_
_atom_site_aniso_label
_atom_site_aniso_U_11
_atom_site_aniso_U_22
_atom_site_aniso_U_33
_atom_site_aniso_U_23
_atom_site_aniso_U_13
_atom_site_aniso_U_12
C1 0.0287(13) 0.0305(12) 0.0295(11) -0.0026(9) 0.0077(9) 0.0010(9)
C2 0.0275(12) 0.0391(14) 0.0340(12) 0.0014(10) 0.0074(10) -0.0011(10)
C3 0.0375(14) 0.0367(14) 0.0450(13) -0.0004(10) 0.0104(11) -0.0096(11)
C4 0.0482(17) 0.0313(14) 0.0510(15) -0.0126(11) 0.0120(13) -0.0014(12)
C5 0.0352(13) 0.0330(13) 0.0405(12) -0.0031(9) 0.0122(10) 0.0056(10)
C6 0.0279(12) 0.0308(12) 0.0199(10) -0.0010(8) 0.0070(8) -0.0004(9)
C7 0.0264(11) 0.0273(11) 0.0204(9) 0.0005(8) 0.0088(8) 0.0050(9)
C8 0.0247(12) 0.0293(12) 0.0222(9) 0.0011(8) 0.0095(8) 0.0015(9)
C9 0.0300(12) 0.0322(13) 0.0245(10) 0.0060(8) 0.0057(9) 0.0012(9)
C10 0.0300(12) 0.0283(12) 0.0282(10) 0.0033(8) 0.0081(9) -0.0019(10)
C11 0.0205(11) 0.0347(12) 0.0250(10) 0.0003(8) 0.0071(8) 0.0008(9)
C12 0.0262(12) 0.0305(12) 0.0274(11) 0.0062(8) 0.0055(9) 0.0044(9)
C13 0.0258(12) 0.0273(11) 0.0279(11) 0.0034(9) 0.0075(9) 0.0019(9)
C14 0.0338(13) 0.0391(13) 0.0331(12) 0.0031(10) -0.0035(10) 0.0015(11)
N1 0.0277(10) 0.0319(10) 0.0198(8) 0.0032(7) 0.0040(7) -0.0011(8)
O1 0.0345(9) 0.0282(8) 0.0220(7) 0.0011(5) 0.0045(6) 0.0024(7)
O2 0.0377(10) 0.0315(9) 0.0429(10) 0.0095(7) -0.0059(7) -0.0088(7)
O3 0.0257(8) 0.0337(9) 0.0304(8) 0.0029(6) 0.0001(6) -0.0013(7)

loop_
_atom_type_symbol
_atom_type_description
_atom_type_scat_dispersion_real
_atom_type_scat_dispersion_imag
_atom_type_scat_source
C C 0.0033 0.0016 'International Tables Vol C Tables 4.2.6.8 and 6.1.1.4'
H H 0.0000 0.0000 'International Tables Vol C Tables 4.2.6.8 and 6.1.1.4'
N N 0.0061 0.0033 'International Tables Vol C Tables 4.2.6.8 and 6.1.1.4'
O O 0.0106 0.0060 'International Tables Vol C Tables 4.2.6.8 and 6.1.1.4'

loop_
_geom_angle_atom_site_label_1
_geom_angle_atom_site_label_2
_geom_angle_atom_site_label_3
_geom_angle
_geom_angle_site_symmetry_1
_geom_angle_site_symmetry_3
H1A C1 H1B 108.0 . .
C2 C1 H1A 109.4 . .
C2 C1 H1B 109.4 . .
C6 C1 H1A 109.4 . .
C6 C1 H1B 109.4 . .
C6 C1 C2 111.38(17) . .
C1 C2 H2A 109.4 . .
C1 C2 H2B 109.4 . .
H2A C2 H2B 108.0 . .
C3 C2 C1 111.13(19) . .
C3 C2 H2A 109.4 . .
C3 C2 H2B 109.4 . .
C2 C3 H3A 109.3 . .
C2 C3 H3B 109.3 . .
C2 C3 C4 111.5(2) . .
H3A C3 H3B 108.0 . .
C4 C3 H3A 109.3 . .
C4 C3 H3B 109.3 . .
C3 C4 H4A 109.3 . .
C3 C4 H4B 109.3 . .
C3 C4 C5 111.6(2) . .
H4A C4 H4B 108.0 . .
C5 C4 H4A 109.3 . .
C5 C4 H4B 109.3 . .
C4 C5 H5A 109.5 . .
C4 C5 H5B 109.5 . .
H5A C5 H5B 108.1 . .
C6 C5 C4 110.73(19) . .
C6 C5 H5A 109.5 . .
C6 C5 H5B 109.5 . .
C1 C6 H6 108.0 . .
C5 C6 C1 110.96(18) . .
C5 C6 H6 108.0 . .
N1 C6 C1 111.09(15) . .
N1 C6 C5 110.59(17) . .
N1 C6 H6 108.0 . .
N1 C7 C8 118.31(17) . .
O1 C7 C8 119.67(19) . .
O1 C7 N1 122.02(19) . .
C9 C8 C7 116.55(18) . .
C13 C8 C7 124.78(18) . .
C13 C8 C9 118.65(19) . .
C8 C9 H9 119.1 . .
C10 C9 C8 121.8(2) . .
C10 C9 H9 119.1 . .
C9 C10 C11 119.46(19) . .
O2 C10 C9 117.92(18) . .
O2 C10 C11 122.59(19) . .
C12 C11 C10 119.30(19) . .
O3 C11 C10 114.66(19) . .
O3 C11 C12 126.04(19) . .
C11 C12 H12 119.6 . .
C11 C12 C13 120.78(19) . .
C13 C12 H12 119.6 . .
C8 C13 C12 120.0(2) . .
C8 C13 H13 120.0 . .
C12 C13 H13 120.0 . .
H14A C14 H14B 109.5 . .
H14A C14 H14C 109.5 . .
H14B C14 H14C 109.5 . .
O3 C14 H14A 109.5 . .
O3 C14 H14B 109.5 . .
O3 C14 H14C 109.5 . .
C6 N1 H1 118.7 . .
C7 N1 C6 122.55(16) . .
C7 N1 H1 118.7 . .
C10 O2 H2 109.5 . .
C11 O3 C14 117.19(16) . .

loop_
_geom_bond_atom_site_label_1
_geom_bond_atom_site_label_2
_geom_bond_distance
_geom_bond_site_symmetry_2
C1 H1A 0.9900 .
C1 H1B 0.9900 .
C1 C2 1.528(3) .
C1 C6 1.526(3) .
C2 H2A 0.9900 .
C2 H2B 0.9900 .
C2 C3 1.513(3) .
C3 H3A 0.9900 .
C3 H3B 0.9900 .
C3 C4 1.519(4) .
C4 H4A 0.9900 .
C4 H4B 0.9900 .
C4 C5 1.529(3) .
C5 H5A 0.9900 .
C5 H5B 0.9900 .
C5 C6 1.519(3) .
C6 H6 1.0000 .
C6 N1 1.466(3) .
C7 C8 1.497(3) .
C7 N1 1.332(3) .
C7 O1 1.244(2) .
C8 C9 1.395(3) .
C8 C13 1.388(3) .
C9 H9 0.9500 .
C9 C10 1.371(3) .
C10 C11 1.402(3) .
C10 O2 1.364(3) .
C11 C12 1.384(3) .
C11 O3 1.364(2) .
C12 H12 0.9500 .
C12 C13 1.394(3) .
C13 H13 0.9500 .
C14 H14A 0.9800 .
C14 H14B 0.9800 .
C14 H14C 0.9800 .
C14 O3 1.427(2) .
N1 H1 0.8800 .
O2 H2 0.8400 .

loop_
_geom_torsion_atom_site_label_1
_geom_torsion_atom_site_label_2
_geom_torsion_atom_site_label_3
_geom_torsion_atom_site_label_4
_geom_torsion
_geom_torsion_site_symmetry_1
_geom_torsion_site_symmetry_2
_geom_torsion_site_symmetry_3
_geom_torsion_site_symmetry_4
C1 C2 C3 C4 54.8(3) . . . .
C1 C6 N1 C7 91.3(2) . . . .
C2 C1 C6 C5 56.0(2) . . . .
C2 C1 C6 N1 179.42(17) . . . .
C2 C3 C4 C5 -55.2(3) . . . .
C3 C4 C5 C6 55.5(3) . . . .
C4 C5 C6 C1 -55.8(2) . . . .
C4 C5 C6 N1 -179.50(18) . . . .
C5 C6 N1 C7 -145.0(2) . . . .
C6 C1 C2 C3 -55.3(2) . . . .
C7 C8 C9 C10 179.07(19) . . . .
C7 C8 C13 C12 -179.71(19) . . . .
C8 C7 N1 C6 178.87(17) . . . .
C8 C9 C10 C11 1.1(3) . . . .
C8 C9 C10 O2 179.2(2) . . . .
C9 C8 C13 C12 -1.6(3) . . . .
C9 C10 C11 C12 -2.1(3) . . . .
C9 C10 C11 O3 178.42(19) . . . .
C10 C11 C12 C13 1.3(3) . . . .
C10 C11 O3 C14 -174.02(18) . . . .
C11 C12 C13 C8 0.5(3) . . . .
C12 C11 O3 C14 6.5(3) . . . .
C13 C8 C9 C10 0.8(3) . . . .
N1 C7 C8 C9 167.56(19) . . . .
N1 C7 C8 C13 -14.3(3) . . . .
O1 C7 C8 C9 -13.6(3) . . . .
O1 C7 C8 C13 164.5(2) . . . .
O1 C7 N1 C6 0.1(3) . . . .
O2 C10 C11 C12 179.8(2) . . . .
O2 C10 C11 O3 0.3(3) . . . .
O3 C11 C12 C13 -179.27(19) . . . .

loop_
_twin_individual_id
_twin_individual_mass_fraction_refined
1 1.2(12)
2 -0.2(12)
